data_4113514
loop_
_publ_author_name
'Ned J. Hardman'
'Robert J. Wright'
'Andrew D. Phillips'
'Philip P. Power'

_publ_section_title
;
 Structures, Bonding, and Reaction Chemistry of the Neutral
 Organogallium(I) Compounds (GaAr)n (n= 1 or 2) (Ar = Terphenyl or Related
 Ligand): An Experimental Investigation of Ga-Ga Multiple Bonding
;
_journal_name_full 'Journal of the American Chemical Society'
_journal_page_first 2667
_journal_page_last 2679
_journal_paper_doi 10.1021/ja028579j
_journal_volume 125
_journal_year 2003
_chemical_formula_sum 'C40 H49 Fe Ga N2 O4'
_chemical_formula_weight 747.38
_chemical_melting_point 553
_chemical_name_common Dipp2N^NGaFe(CO)4
_chemical_name_systematic
; 
 ? 
;
_space_group_IT_number 62
_symmetry_cell_setting orthorhombic
_symmetry_space_group_name_Hall '-P 2ac 2n'
_symmetry_space_group_name_H-M 'P n m a'
_atom_sites_solution_hydrogens geom
_atom_sites_solution_primary direct
_atom_sites_solution_secondary difmap
_audit_creation_method SHELXL-97
_cell_angle_alpha 90.00
_cell_angle_beta 90.00
_cell_angle_gamma 90.00
_cell_formula_units_Z 4
_cell_length_a 22.0914(8)
_cell_length_b 16.5373(6)
_cell_length_c 10.5410(4)
_cell_measurement_reflns_used 6572
_cell_measurement_temperature 90(2)
_cell_measurement_theta_max 31.4
_cell_measurement_theta_min 2.2
_cell_volume 3851.0(2)
_computing_cell_refinement 'Bruker SAINT'
_computing_data_collection 'Bruker SMART'
_computing_data_reduction 'Bruker SAINT'
_computing_molecular_graphics 'SHELXTL 5, XP (Sheldrick, 1994)'
_computing_publication_material 'SHELXL-97 (Sheldrick, 1997)'
_computing_structure_refinement 'SHELXL-97 (Sheldrick, 1997)'
_computing_structure_solution 'SHELXS-97 (Sheldrick, 1990)'
_diffrn_ambient_temperature 90(2)
_diffrn_detector_area_resol_mean 8.3
_diffrn_measured_fraction_theta_full 0.986
_diffrn_measured_fraction_theta_max 0.986
_diffrn_measurement_device_type 'Bruker SMART 1000'
_diffrn_measurement_method \w
_diffrn_radiation_monochromator graphite
_diffrn_radiation_source 'normal-focus sealed tube'
_diffrn_radiation_type MoK\a
_diffrn_radiation_wavelength 0.71073
_diffrn_reflns_av_R_equivalents 0.0288
_diffrn_reflns_av_sigmaI/netI 0.0160
_diffrn_reflns_limit_h_max 32
_diffrn_reflns_limit_h_min -32
_diffrn_reflns_limit_k_max 24
_diffrn_reflns_limit_k_min -24
_diffrn_reflns_limit_l_max 15
_diffrn_reflns_limit_l_min -15
_diffrn_reflns_number 53468
_diffrn_reflns_theta_full 31.48
_diffrn_reflns_theta_max 31.48
_diffrn_reflns_theta_min 1.84
_diffrn_standards_decay_% <0.1
_diffrn_standards_interval_time
;
frames measured at beginning and end of data collection
;
_diffrn_standards_number '50 frames remeasured'
_exptl_absorpt_coefficient_mu 1.117
_exptl_absorpt_correction_T_max 0.7027
_exptl_absorpt_correction_T_min 0.6393
_exptl_absorpt_correction_type empirical
_exptl_absorpt_process_details 'SADABS 2.0 (Sheldrick, 2000)'
_exptl_crystal_colour colorless
_exptl_crystal_density_diffrn 1.289
_exptl_crystal_description block
_exptl_crystal_F_000 1568
_exptl_crystal_size_max 0.44
_exptl_crystal_size_mid 0.35
_exptl_crystal_size_min 0.34
_refine_diff_density_max 1.005
_refine_diff_density_min -0.694
_refine_diff_density_rms 0.076
_refine_ls_extinction_method none
_refine_ls_goodness_of_fit_ref 1.048
_refine_ls_hydrogen_treatment constr
_refine_ls_matrix_type full
_refine_ls_number_parameters 247
_refine_ls_number_reflns 6505
_refine_ls_number_restraints 0
_refine_ls_restrained_S_all 1.048
_refine_ls_R_factor_all 0.0412
_refine_ls_R_factor_gt 0.0330
_refine_ls_shift/su_max 0.001
_refine_ls_shift/su_mean 0.000
_refine_ls_structure_factor_coef Fsqd
_refine_ls_weighting_details 'calc w=1/[\s^2^(Fo^2^)+(0.0522P)^2^+2.3054P] where P=(Fo^2^+2Fc^2^)/3'
_refine_ls_weighting_scheme calc
_refine_ls_wR_factor_gt 0.0886
_refine_ls_wR_factor_ref 0.0948
_reflns_number_gt 5607
_reflns_number_total 6505
_reflns_threshold_expression I>2/s(I)
_cod_data_source_file ja028579jsi20021203_051446.cif
_cod_data_source_block nh15
_cod_database_code 4113514

loop_
_symmetry_equiv_pos_as_xyz
'x, y, z'
'-x+1/2, -y, z+1/2'
'-x, y+1/2, -z'
'x+1/2, -y+1/2, -z+1/2'
'-x, -y, -z'
'x-1/2, y, -z-1/2'
'x, -y-1/2, z'
'-x-1/2, y-1/2, z-1/2'

loop_
_atom_site_label
_atom_site_type_symbol
_atom_site_fract_x
_atom_site_fract_y
_atom_site_fract_z
_atom_site_U_iso_or_equiv
_atom_site_adp_type
_atom_site_occupancy
_atom_site_symmetry_multiplicity
_atom_site_calc_flag
_atom_site_refinement_flags
_atom_site_disorder_assembly
_atom_site_disorder_group
Ga1 Ga 0.347816(8) 0.2500 0.351324(19) 0.01321(6) Uani 1 2 d S . .
N1 N 0.40292(5) 0.16332(6) 0.39134(10) 0.01427(19) Uani 1 1 d . . .
O1 O 0.22424(6) 0.09433(7) 0.37522(13) 0.0317(3) Uani 1 1 d . . .
C1 C 0.46255(6) 0.17405(8) 0.40864(13) 0.0172(2) Uani 1 1 d . . .
Fe1 Fe 0.254801(12) 0.2500 0.25649(3) 0.01543(7) Uani 1 2 d S . .
C2 C 0.49019(8) 0.2500 0.4086(2) 0.0186(3) Uani 1 2 d S . .
O2 O 0.32487(8) 0.2500 0.01963(16) 0.0318(4) Uani 1 2 d S . .
O3 O 0.14026(8) 0.2500 0.1193(2) 0.0376(4) Uani 1 2 d S . .
C3 C 0.50305(6) 0.10241(9) 0.43283(17) 0.0255(3) Uani 1 1 d . . .
H3A H 0.4891 0.0563 0.3823 0.038 Uiso 1 1 calc R . .
H3B H 0.5017 0.0883 0.5231 0.038 Uiso 1 1 calc R . .
H3C H 0.5447 0.1160 0.4089 0.038 Uiso 1 1 calc R . .
C4 C 0.37763(6) 0.08324(8) 0.40941(12) 0.0150(2) Uani 1 1 d . . .
C5 C 0.36940(6) 0.03229(8) 0.30391(13) 0.0174(2) Uani 1 1 d . . .
C6 C 0.34560(7) -0.04488(9) 0.32569(15) 0.0228(3) Uani 1 1 d . . .
H6A H 0.3404 -0.0809 0.2563 0.027 Uiso 1 1 calc R . .
C7 C 0.32948(7) -0.06984(9) 0.44654(15) 0.0247(3) Uani 1 1 d . . .
H7A H 0.3136 -0.1226 0.4594 0.030 Uiso 1 1 calc R . .
C8 C 0.33648(7) -0.01790(9) 0.54879(14) 0.0219(3) Uani 1 1 d . . .
H8A H 0.3248 -0.0353 0.6311 0.026 Uiso 1 1 calc R . .
C9 C 0.36049(6) 0.05967(8) 0.53256(13) 0.0175(2) Uani 1 1 d . . .
C10 C 0.38436(6) 0.05794(9) 0.16928(13) 0.0205(3) Uani 1 1 d . . .
H10A H 0.3934 0.1172 0.1701 0.025 Uiso 1 1 calc R . .
C11 C 0.33062(8) 0.04397(11) 0.08069(15) 0.0293(3) Uani 1 1 d . . .
H11A H 0.2948 0.0712 0.1149 0.044 Uiso 1 1 calc R . .
H11B H 0.3227 -0.0142 0.0738 0.044 Uiso 1 1 calc R . .
H11C H 0.3400 0.0659 -0.0034 0.044 Uiso 1 1 calc R . .
C12 C 0.44009(9) 0.01388(16) 0.11825(19) 0.0465(5) Uani 1 1 d . . .
H12A H 0.4755 0.0285 0.1692 0.070 Uiso 1 1 calc R . .
H12B H 0.4469 0.0296 0.0298 0.070 Uiso 1 1 calc R . .
H12C H 0.4335 -0.0446 0.1230 0.070 Uiso 1 1 calc R . .
C13 C 0.36585(7) 0.11531(9) 0.64678(13) 0.0215(3) Uani 1 1 d . . .
H13A H 0.3832 0.1679 0.6172 0.026 Uiso 1 1 calc R . .
C14 C 0.30324(8) 0.13233(13) 0.70429(17) 0.0341(4) Uani 1 1 d . . .
H14A H 0.2768 0.1556 0.6392 0.051 Uiso 1 1 calc R . .
H14B H 0.3074 0.1705 0.7748 0.051 Uiso 1 1 calc R . .
H14C H 0.2856 0.0817 0.7355 0.051 Uiso 1 1 calc R . .
C15 C 0.40818(8) 0.08044(13) 0.74802(16) 0.0338(4) Uani 1 1 d . . .
H15A H 0.4487 0.0734 0.7121 0.051 Uiso 1 1 calc R . .
H15B H 0.3927 0.0280 0.7765 0.051 Uiso 1 1 calc R . .
H15C H 0.4102 0.1176 0.8203 0.051 Uiso 1 1 calc R . .
C16 C 0.23862(6) 0.15524(9) 0.33223(14) 0.0216(3) Uani 1 1 d . . .
C17 C 0.29869(9) 0.2500 0.1152(2) 0.0215(4) Uani 1 2 d S . .
C18 C 0.18491(10) 0.2500 0.1740(2) 0.0245(4) Uani 1 2 d S . .
C19 C 0.0957(2) 0.2500 0.5155(4) 0.0616(9) Uani 1 2 d S A 1
H19A H 0.1010 0.2500 0.4261 0.074 Uiso 1 2 calc SR A 1
C20 C 0.14484(18) 0.2500 0.5898(4) 0.0543(8) Uani 1 2 d S A 1
H20A H 0.1839 0.2500 0.5520 0.065 Uiso 1 2 calc SR A 1
C21 C 0.13989(14) 0.2500 0.7166(3) 0.0392(6) Uani 1 2 d S A 1
H21A H 0.1757 0.2500 0.7666 0.047 Uiso 1 2 calc SR A 1
C22 C 0.08455(15) 0.2500 0.7762(3) 0.0429(6) Uani 1 2 d S A 1
H22A H 0.0820 0.2500 0.8661 0.051 Uiso 1 2 calc SR A 1
C23 C 0.03189(16) 0.2500 0.7016(5) 0.0631(11) Uani 1 2 d S A 1
H23A H -0.0070 0.2500 0.7402 0.076 Uiso 1 2 calc SR A 1
C24 C 0.0379(2) 0.2500 0.5635(4) 0.0649(11) Uani 1 2 d S A 1
C25 C -0.0172(2) 0.2500 0.4775(7) 0.0992(19) Uani 1 2 d S A 1
H2A H 0.5326(12) 0.2500 0.415(3) 0.020(6) Uiso 1 2 d S B 1
C19B C 0.0060 0.2500 0.6278 0.050 Uiso 0.12 2 d SP C 2
C20B C 0.0204 0.2500 0.7552 0.050 Uiso 0.12 2 d SP C 2
C21B C 0.0784 0.2500 0.7920 0.050 Uiso 0.12 2 d SP C 2
C22B C 0.1243 0.2500 0.7044 0.050 Uiso 0.12 2 d SP C 2
C23B C 0.1130 0.2500 0.5753 0.050 Uiso 0.12 2 d SP C 2
C24B C 0.0499 0.2500 0.5356 0.050 Uiso 0.12 2 d SP C 2
C25B C 0.0393 0.2500 0.3919 0.050 Uiso 0.12 2 d SP C 2

loop_
_atom_site_aniso_label
_atom_site_aniso_U_11
_atom_site_aniso_U_22
_atom_site_aniso_U_33
_atom_site_aniso_U_23
_atom_site_aniso_U_13
_atom_site_aniso_U_12
Ga1 0.01189(9) 0.01314(10) 0.01461(10) 0.000 -0.00125(6) 0.000
N1 0.0135(4) 0.0138(5) 0.0155(5) 0.0003(4) 0.0002(4) 0.0000(4)
O1 0.0284(6) 0.0286(6) 0.0382(7) 0.0092(5) 0.0004(5) -0.0062(5)
C1 0.0144(5) 0.0177(6) 0.0194(6) 0.0010(5) 0.0002(4) 0.0018(4)
Fe1 0.01230(12) 0.01776(13) 0.01624(13) 0.000 -0.00166(9) 0.000
C2 0.0115(7) 0.0179(8) 0.0265(10) 0.000 0.0005(6) 0.000
O2 0.0361(9) 0.0368(9) 0.0223(8) 0.000 0.0065(7) 0.000
O3 0.0217(7) 0.0447(11) 0.0465(11) 0.000 -0.0137(7) 0.000
C3 0.0165(6) 0.0191(6) 0.0409(9) 0.0040(6) -0.0015(5) 0.0046(5)
C4 0.0143(5) 0.0126(5) 0.0181(6) 0.0007(4) -0.0002(4) 0.0007(4)
C5 0.0170(5) 0.0167(6) 0.0185(6) -0.0011(5) -0.0006(4) 0.0008(4)
C6 0.0264(7) 0.0163(6) 0.0259(7) -0.0032(5) -0.0021(5) -0.0014(5)
C7 0.0273(7) 0.0154(6) 0.0313(8) 0.0030(5) -0.0010(6) -0.0040(5)
C8 0.0234(6) 0.0194(6) 0.0228(7) 0.0054(5) 0.0007(5) -0.0019(5)
C9 0.0181(5) 0.0171(6) 0.0173(6) 0.0018(5) -0.0004(4) 0.0003(4)
C10 0.0199(6) 0.0241(6) 0.0175(6) -0.0023(5) 0.0004(5) 0.0022(5)
C11 0.0329(8) 0.0333(8) 0.0219(7) -0.0038(6) -0.0065(6) -0.0033(7)
C12 0.0385(10) 0.0741(15) 0.0269(8) 0.0046(9) 0.0084(7) 0.0287(10)
C13 0.0274(7) 0.0209(6) 0.0162(6) 0.0003(5) 0.0008(5) -0.0014(5)
C14 0.0320(8) 0.0420(10) 0.0284(8) -0.0081(7) 0.0017(6) 0.0099(7)
C15 0.0341(8) 0.0447(10) 0.0226(7) -0.0038(7) -0.0077(6) 0.0058(7)
C16 0.0169(6) 0.0261(7) 0.0219(6) 0.0003(5) -0.0010(5) -0.0016(5)
C17 0.0199(8) 0.0237(9) 0.0209(9) 0.000 -0.0016(7) 0.000
C18 0.0202(9) 0.0262(10) 0.0270(10) 0.000 -0.0024(7) 0.000
C19 0.071(2) 0.067(2) 0.0465(19) 0.000 0.0090(17) 0.000
C20 0.063(2) 0.0535(19) 0.0470(19) 0.000 0.0142(16) 0.000
C21 0.0416(14) 0.0261(11) 0.0501(16) 0.000 0.0054(12) 0.000
C22 0.0531(17) 0.0370(14) 0.0386(15) 0.000 0.0128(13) 0.000
C23 0.0397(16) 0.0425(18) 0.107(3) 0.000 0.0130(19) 0.000
C24 0.069(2) 0.051(2) 0.074(3) 0.000 -0.028(2) 0.000
C25 0.072(3) 0.120(5) 0.107(4) 0.000 -0.034(3) 0.000

loop_
_atom_type_symbol
_atom_type_description
_atom_type_scat_dispersion_real
_atom_type_scat_dispersion_imag
_atom_type_scat_source
C C 0.0033 0.0016 'International Tables Vol C Tables 4.2.6.8 and 6.1.1.4'
H H 0.0000 0.0000 'International Tables Vol C Tables 4.2.6.8 and 6.1.1.4'
N N 0.0061 0.0033 'International Tables Vol C Tables 4.2.6.8 and 6.1.1.4'
O O 0.0106 0.0060 'International Tables Vol C Tables 4.2.6.8 and 6.1.1.4'
Fe Fe 0.3463 0.8444 'International Tables Vol C Tables 4.2.6.8 and 6.1.1.4'
Ga Ga 0.2307 1.6083 'International Tables Vol C Tables 4.2.6.8 and 6.1.1.4'

loop_
_geom_angle_atom_site_label_1
_geom_angle_atom_site_label_2
_geom_angle_atom_site_label_3
_geom_angle
_geom_angle_site_symmetry_1
_geom_angle_site_symmetry_3
N1 Ga1 N1 96.10(6) 7_565 .
N1 Ga1 Fe1 131.59(3) 7_565 .
N1 Ga1 Fe1 131.59(3) . .
C1 N1 C4 118.77(11) . .
C1 N1 Ga1 123.47(9) . .
C4 N1 Ga1 117.69(8) . .
N1 C1 C2 123.25(13) . .
N1 C1 C3 120.14(12) . .
C2 C1 C3 116.59(12) . .
C18 Fe1 C17 93.66(10) . .
C18 Fe1 C16 92.57(6) . .
C17 Fe1 C16 118.78(5) . .
C18 Fe1 C16 92.57(6) . 7_565
C17 Fe1 C16 118.78(5) . 7_565
C16 Fe1 C16 121.66(10) . 7_565
C18 Fe1 Ga1 176.54(8) . .
C17 Fe1 Ga1 82.88(7) . .
C16 Fe1 Ga1 89.11(5) . .
C16 Fe1 Ga1 89.11(5) 7_565 .
C1 C2 C1 128.14(17) . 7_565
C5 C4 C9 121.90(12) . .
C5 C4 N1 119.54(11) . .
C9 C4 N1 118.54(11) . .
C6 C5 C4 117.71(13) . .
C6 C5 C10 119.36(13) . .
C4 C5 C10 122.92(12) . .
C7 C6 C5 121.28(14) . .
C6 C7 C8 120.09(13) . .
C7 C8 C9 121.01(13) . .
C8 C9 C4 117.97(13) . .
C8 C9 C13 119.20(12) . .
C4 C9 C13 122.82(12) . .
C5 C10 C11 111.09(12) . .
C5 C10 C12 111.80(13) . .
C11 C10 C12 109.80(14) . .
C9 C13 C15 111.81(13) . .
C9 C13 C14 110.69(13) . .
C15 C13 C14 110.10(13) . .
O1 C16 Fe1 174.71(13) . .
O2 C17 Fe1 176.80(19) . .
O3 C18 Fe1 179.1(2) . .
C20 C19 C24 122.6(4) . .
C19 C20 C21 121.1(4) . .
C20 C21 C22 121.9(3) . .
C21 C22 C23 118.7(3) . .
C22 C23 C24 118.8(3) . .
C19 C24 C23 116.9(3) . .
C19 C24 C25 121.7(5) . .
C23 C24 C25 121.4(5) . .
C24B C19B C20B 121.8 . .
C21B C20B C19B 120.2 . .
C20B C21B C22B 120.9 . .
C21B C22B C23B 121.9 . .
C22B C23B C24B 117.2 . .
C19B C24B C23B 118.2 . .
C19B C24B C25B 126.4 . .
C23B C24B C25B 115.5 . .

loop_
_geom_bond_atom_site_label_1
_geom_bond_atom_site_label_2
_geom_bond_distance
_geom_bond_site_symmetry_2
Ga1 N1 1.9273(11) 7_565
Ga1 N1 1.9273(11) .
Ga1 Fe1 2.2851(3) .
N1 C1 1.3416(16) .
N1 C4 1.4499(16) .
O1 C16 1.1493(19) .
C1 C2 1.3965(15) .
C1 C3 1.5064(19) .
Fe1 C18 1.772(2) .
Fe1 C17 1.777(2) .
Fe1 C16 1.7946(15) .
Fe1 C16 1.7946(15) 7_565
C2 C1 1.3965(15) 7_565
O2 C17 1.162(3) .
O3 C18 1.142(3) .
C4 C5 1.4071(18) .
C4 C9 1.4073(18) .
C5 C6 1.399(2) .
C5 C10 1.5176(19) .
C6 C7 1.386(2) .
C7 C8 1.387(2) .
C8 C9 1.3986(19) .
C9 C13 1.5200(19) .
C10 C11 1.528(2) .
C10 C12 1.528(2) .
C13 C15 1.532(2) .
C13 C14 1.536(2) .
C19 C20 1.339(6) .
C19 C24 1.372(6) .
C20 C21 1.341(5) .
C21 C22 1.375(4) .
C22 C23 1.404(5) .
C23 C24 1.462(7) .
C24 C25 1.519(6) .
C19B C24B 1.3727 .
C19B C20B 1.3795 .
C20B C21B 1.3393 .
C21B C22B 1.3714 .
C22B C23B 1.3837 .
C23B C24B 1.4556 .
C24B C25B 1.5323 .
